data_4107535
loop_
_publ_author_name
'Zengming Shen'
'Hasan A. Khan'
'Vy M. Dong'

_publ_section_title
;
 Rh-Catalyzed Carbonyl Hydroacylation: An Enantioselective Approach to
 Lactones
;
_journal_name_full 'Journal of the American Chemical Society'
_journal_page_first 2916
_journal_page_last 2917
_journal_paper_doi 10.1021/ja7109025
_journal_volume 130
_journal_year 2008
_chemical_absolute_configuration ad
_chemical_formula_moiety 'C15 H11 Cl O3'
_chemical_formula_sum 'C15 H11 Cl O3'
_chemical_formula_weight 274.69
_chemical_name_systematic
; 
 ? 
;
_space_group_IT_number 19
_symmetry_cell_setting orthorhombic
_symmetry_space_group_name_Hall 'P 2ac 2ab'
_symmetry_space_group_name_H-M 'P 21 21 21'
_atom_sites_solution_hydrogens geom
_atom_sites_solution_primary direct
_atom_sites_solution_secondary difmap
_audit_creation_method SHELXL-97
_cell_angle_alpha 90.00
_cell_angle_beta 90.00
_cell_angle_gamma 90.00
_cell_formula_units_Z 4
_cell_length_a 5.9037(6)
_cell_length_b 12.2672(2)
_cell_length_c 17.4319(10)
_cell_measurement_reflns_used 7916
_cell_measurement_temperature 150(1)
_cell_measurement_theta_max 27.5
_cell_measurement_theta_min 2.9
_cell_volume 1262.45(15)
_computing_cell_refinement 'Denzo-SMN (Otwinowski & Minor, 1997)'
_computing_data_collection 'Collect (Nonius B.V., 1997-2002)'
_computing_data_reduction Denzo-SMN
_computing_molecular_graphics 'SHELXTL V6.1'
_computing_publication_material 'SHELXTL V6.1'
_computing_structure_refinement 'SHELXTL V6.1(Sheldrick, 2001)'
_computing_structure_solution 'SIR-92 (Altomare et al., 1994)'
_diffrn_ambient_temperature 150(1)
_diffrn_detector_area_resol_mean 9
_diffrn_measured_fraction_theta_full 0.998
_diffrn_measured_fraction_theta_max 0.996
_diffrn_measurement_device_type 'Nonius KappaCCD'
_diffrn_measurement_method '\f scans and \w scans with \k offsets'
_diffrn_radiation_monochromator graphite
_diffrn_radiation_source 'fine-focus sealed tube'
_diffrn_radiation_type MoK\a
_diffrn_radiation_wavelength 0.71073
_diffrn_reflns_av_R_equivalents 0.0414
_diffrn_reflns_av_sigmaI/netI 0.0512
_diffrn_reflns_limit_h_max 7
_diffrn_reflns_limit_h_min -7
_diffrn_reflns_limit_k_max 12
_diffrn_reflns_limit_k_min -15
_diffrn_reflns_limit_l_max 22
_diffrn_reflns_limit_l_min -22
_diffrn_reflns_number 7916
_diffrn_reflns_theta_full 27.47
_diffrn_reflns_theta_max 27.47
_diffrn_reflns_theta_min 2.87
_diffrn_standards_number 0
_exptl_absorpt_coefficient_mu 0.303
_exptl_absorpt_correction_T_max 0.965
_exptl_absorpt_correction_T_min 0.890
_exptl_absorpt_correction_type multi-scan
_exptl_absorpt_process_details
;
multi-scan from symmetry-related measurements 
 Sortav (Blessing 1995)
;
_exptl_crystal_colour colourless
_exptl_crystal_density_diffrn 1.445
_exptl_crystal_description needle
_exptl_crystal_F_000 568
_exptl_crystal_size_max 0.30
_exptl_crystal_size_mid 0.22
_exptl_crystal_size_min 0.12
_refine_diff_density_max 0.248
_refine_diff_density_min -0.217
_refine_diff_density_rms 0.051
_refine_ls_abs_structure_details 'Flack H D (1983), Acta Cryst. A39, 876-881'
_refine_ls_abs_structure_Flack -0.01(7)
_refine_ls_extinction_coef 0.007(2)
_refine_ls_extinction_expression Fc^*^=kFc[1+0.001xFc^2^\l^3^/sin(2\q)]^-1/4^
_refine_ls_extinction_method SHELXL
_refine_ls_goodness_of_fit_ref 1.045
_refine_ls_hydrogen_treatment constr
_refine_ls_matrix_type full
_refine_ls_number_parameters 173
_refine_ls_number_reflns 2855
_refine_ls_number_restraints 0
_refine_ls_restrained_S_all 1.045
_refine_ls_R_factor_all 0.0620
_refine_ls_R_factor_gt 0.0400
_refine_ls_shift/su_max 0.001
_refine_ls_shift/su_mean 0.000
_refine_ls_structure_factor_coef Fsqd
_refine_ls_weighting_details 'calc w=1/[\s^2^(Fo^2^)+(0.0508P)^2^+0.1287P] where P=(Fo^2^+2Fc^2^)/3'
_refine_ls_weighting_scheme calc
_refine_ls_wR_factor_gt 0.0904
_refine_ls_wR_factor_ref 0.1021
_reflns_number_gt 2238
_reflns_number_total 2855
_reflns_threshold_expression I>2\s(I)
_cod_data_source_file ja7109025-file003.cif
_cod_data_source_block k07298a
_cod_database_code 4107535

loop_
_symmetry_equiv_pos_as_xyz
'x, y, z'
'-x+1/2, -y, z+1/2'
'x+1/2, -y+1/2, -z'
'-x, y+1/2, -z+1/2'

loop_
_atom_site_label
_atom_site_type_symbol
_atom_site_fract_x
_atom_site_fract_y
_atom_site_fract_z
_atom_site_U_iso_or_equiv
_atom_site_adp_type
_atom_site_occupancy
_atom_site_symmetry_multiplicity
_atom_site_calc_flag
_atom_site_refinement_flags
Cl1 Cl 0.37629(10) 0.42591(5) 0.64240(3) 0.0396(2) Uani 1 1 d .
O1 O 0.6246(3) 0.43899(12) 0.18447(8) 0.0303(4) Uani 1 1 d .
O2 O 0.8920(2) 0.35040(12) 0.30505(8) 0.0275(4) Uani 1 1 d .
O3 O 1.1745(3) 0.27097(16) 0.24387(9) 0.0384(5) Uani 1 1 d .
C1 C 0.9759(4) 0.2950(2) 0.24367(13) 0.0295(5) Uani 1 1 d .
C2 C 0.8184(3) 0.26545(18) 0.18042(12) 0.0249(5) Uani 1 1 d .
C3 C 0.8481(4) 0.16515(19) 0.14390(13) 0.0285(5) Uani 1 1 d .
H3A H 0.9647 0.1172 0.1604 0.034 Uiso 1 1 calc R
C4 C 0.7075(4) 0.13524(19) 0.08342(13) 0.0319(6) Uani 1 1 d .
H4A H 0.7266 0.0666 0.0591 0.038 Uiso 1 1 calc R
C5 C 0.5391(4) 0.2062(2) 0.05879(14) 0.0322(6) Uani 1 1 d .
H5A H 0.4434 0.1860 0.0173 0.039 Uiso 1 1 calc R
C6 C 0.5100(4) 0.3058(2) 0.09408(13) 0.0299(6) Uani 1 1 d .
H6A H 0.3955 0.3541 0.0765 0.036 Uiso 1 1 calc R
C7 C 0.6470(4) 0.33570(18) 0.15511(12) 0.0260(5) Uani 1 1 d .
C8 C 0.5624(4) 0.45032(18) 0.26405(12) 0.0287(5) Uani 1 1 d .
H8A H 0.3953 0.4540 0.2681 0.034 Uiso 1 1 calc R
H8B H 0.6246 0.5197 0.2840 0.034 Uiso 1 1 calc R
C9 C 0.6475(3) 0.35768(17) 0.31303(12) 0.0231(5) Uani 1 1 d .
H9A H 0.5778 0.2881 0.2947 0.028 Uiso 1 1 calc R
C10 C 0.5896(4) 0.37353(17) 0.39633(12) 0.0231(5) Uani 1 1 d .
C11 C 0.3798(4) 0.33614(18) 0.42220(12) 0.0250(5) Uani 1 1 d .
H11A H 0.2807 0.2998 0.3877 0.030 Uiso 1 1 calc R
C12 C 0.3146(4) 0.35165(17) 0.49806(13) 0.0274(5) Uani 1 1 d .
H12A H 0.1717 0.3263 0.5156 0.033 Uiso 1 1 calc R
C13 C 0.4615(4) 0.40477(19) 0.54770(12) 0.0272(5) Uani 1 1 d .
C14 C 0.6711(4) 0.44073(18) 0.52382(13) 0.0271(5) Uani 1 1 d .
H14A H 0.7715 0.4749 0.5590 0.033 Uiso 1 1 calc R
C15 C 0.7336(4) 0.42625(19) 0.44745(12) 0.0264(5) Uani 1 1 d .
H15A H 0.8759 0.4526 0.4301 0.032 Uiso 1 1 calc R

loop_
_atom_site_aniso_label
_atom_site_aniso_U_11
_atom_site_aniso_U_22
_atom_site_aniso_U_33
_atom_site_aniso_U_23
_atom_site_aniso_U_13
_atom_site_aniso_U_12
Cl1 0.0464(4) 0.0457(4) 0.0266(3) -0.0016(3) 0.0088(3) 0.0047(3)
O1 0.0436(9) 0.0266(8) 0.0206(8) 0.0005(6) 0.0021(7) 0.0013(8)
O2 0.0187(7) 0.0383(9) 0.0254(8) -0.0054(7) 0.0008(7) -0.0024(7)
O3 0.0212(8) 0.0592(12) 0.0348(10) -0.0088(8) 0.0003(7) 0.0009(8)
C1 0.0244(11) 0.0388(14) 0.0252(12) -0.0010(11) 0.0009(10) -0.0031(10)
C2 0.0203(10) 0.0326(13) 0.0218(11) -0.0003(9) 0.0019(9) -0.0034(9)
C3 0.0294(11) 0.0302(12) 0.0259(11) -0.0009(10) -0.0007(11) 0.0016(9)
C4 0.0377(14) 0.0296(13) 0.0283(13) -0.0035(10) 0.0026(11) -0.0034(11)
C5 0.0341(13) 0.0356(14) 0.0268(13) -0.0023(11) -0.0015(10) -0.0068(11)
C6 0.0287(12) 0.0376(14) 0.0234(12) 0.0054(11) -0.0036(10) 0.0005(10)
C7 0.0289(11) 0.0273(11) 0.0218(11) 0.0009(9) 0.0023(10) -0.0033(9)
C8 0.0336(13) 0.0316(13) 0.0210(11) -0.0019(10) -0.0012(10) 0.0016(10)
C9 0.0203(10) 0.0248(12) 0.0242(11) -0.0008(9) -0.0010(9) -0.0040(9)
C10 0.0212(11) 0.0230(11) 0.0252(12) 0.0028(9) -0.0018(10) 0.0018(9)
C11 0.0240(11) 0.0261(11) 0.0248(11) 0.0019(9) -0.0029(10) -0.0012(10)
C12 0.0234(11) 0.0279(12) 0.0310(12) 0.0065(10) 0.0021(10) 0.0030(9)
C13 0.0327(12) 0.0268(12) 0.0220(11) 0.0026(10) 0.0010(10) 0.0049(9)
C14 0.0289(12) 0.0265(12) 0.0260(11) -0.0047(10) -0.0046(10) 0.0028(9)
C15 0.0221(11) 0.0290(12) 0.0281(12) -0.0010(10) 0.0002(9) -0.0029(10)

loop_
_atom_type_symbol
_atom_type_description
_atom_type_scat_dispersion_real
_atom_type_scat_dispersion_imag
_atom_type_scat_source
C C 0.0033 0.0016 'International Tables Vol C Tables 4.2.6.8 and 6.1.1.4'
H H 0.0000 0.0000 'International Tables Vol C Tables 4.2.6.8 and 6.1.1.4'
Cl Cl 0.1484 0.1585 'International Tables Vol C Tables 4.2.6.8 and 6.1.1.4'
O O 0.0106 0.0060 'International Tables Vol C Tables 4.2.6.8 and 6.1.1.4'

loop_
_geom_angle_atom_site_label_1
_geom_angle_atom_site_label_2
_geom_angle_atom_site_label_3
_geom_angle
C7 O1 C8 118.18(16)
C1 O2 C9 117.88(16)
O3 C1 O2 118.2(2)
O3 C1 C2 123.3(2)
O2 C1 C2 118.48(18)
C3 C2 C7 119.3(2)
C3 C2 C1 118.3(2)
C7 C2 C1 122.4(2)
C4 C3 C2 120.2(2)
C5 C4 C3 119.7(2)
C6 C5 C4 120.4(2)
C5 C6 C7 120.3(2)
O1 C7 C6 118.3(2)
O1 C7 C2 121.36(19)
C6 C7 C2 120.0(2)
O1 C8 C9 112.81(17)
O2 C9 C10 109.02(17)
O2 C9 C8 108.84(17)
C10 C9 C8 111.95(17)
C15 C10 C11 119.2(2)
C15 C10 C9 122.67(19)
C11 C10 C9 118.1(2)
C12 C11 C10 120.5(2)
C13 C12 C11 119.0(2)
C14 C13 C12 121.5(2)
C14 C13 Cl1 119.80(18)
C12 C13 Cl1 118.67(18)
C13 C14 C15 119.1(2)
C10 C15 C14 120.6(2)

loop_
_geom_bond_atom_site_label_1
_geom_bond_atom_site_label_2
_geom_bond_distance
Cl1 C13 1.745(2)
O1 C7 1.373(3)
O1 C8 1.442(3)
O2 C1 1.361(3)
O2 C9 1.453(2)
O3 C1 1.209(3)
C1 C2 1.487(3)
C2 C3 1.396(3)
C2 C7 1.400(3)
C3 C4 1.391(3)
C4 C5 1.390(3)
C5 C6 1.378(3)
C6 C7 1.386(3)
C8 C9 1.507(3)
C9 C10 1.504(3)
C10 C15 1.391(3)
C10 C11 1.396(3)
C11 C12 1.390(3)
C12 C13 1.388(3)
C13 C14 1.378(3)
C14 C15 1.393(3)
